data_4311135
loop_
_publ_author_name
'Eduardo J. Fern\'andez'
'Jos\'e M. L\'opez-de-Luzuriaga'
'Miguel Monge'
'Manuel Montiel'
'M. Elena Olmos'
'Javier P\'erez'
'Antonio Laguna'
'Fernando Mendizabal'
'Ahmed A. Mohamed'
'John P. Fackler'

_publ_section_title
;
 A Detailed Study of the Vapochromic Behavior of {Tl[Au(C6Cl5)2]}n
;
_journal_name_full 'Inorganic Chemistry'
_journal_page_first 3573
_journal_page_last 3581
_journal_paper_doi 10.1021/ic0499446
_journal_volume 43
_journal_year 2004
_chemical_formula_sum 'C22 H16 Au Cl10 O4 Tl'
_chemical_formula_weight 1100.18
_chemical_name_systematic
; 
 ? 
;
_space_group_IT_number 14
_symmetry_cell_setting monoclinic
_symmetry_space_group_name_Hall '-P 2ybc'
_symmetry_space_group_name_H-M 'P 1 21/c 1'
_atom_sites_solution_hydrogens geom
_atom_sites_solution_primary direct
_atom_sites_solution_secondary difmap
_audit_creation_method SHELXL-97
_cell_angle_alpha 90.00
_cell_angle_beta 114.5931(6)
_cell_angle_gamma 90.00
_cell_formula_units_Z 4
_cell_length_a 9.8654(2)
_cell_length_b 29.8570(5)
_cell_length_c 11.6067(2)
_cell_measurement_reflns_used 6291
_cell_measurement_temperature 298(2)
_cell_measurement_theta_max 24.11
_cell_measurement_theta_min 5.16
_cell_volume 3108.64(10)
_computing_cell_refinement 'HKL Scalepack (Otwinowski & Minor, 1997)'
_computing_data_collection 'Nonius Kappa CCD'
_computing_data_reduction 'Denzo and Scalepack (Otwinowski & Minor, 1997)'
_computing_molecular_graphics 'ORTEP III for Windows'
_computing_publication_material SHELXL-97
_computing_structure_refinement 'SHELXL-97 (Sheldrick, 1997)'
_computing_structure_solution 'SHELXS-97 (Sheldrick, 1990)'
_diffrn_ambient_temperature 298(2)
_diffrn_detector_area_resol_mean 9
_diffrn_measured_fraction_theta_full 0.980
_diffrn_measured_fraction_theta_max 0.980
_diffrn_measurement_device_type 'Nonius KappaCCD'
_diffrn_measurement_method '\f and \w scan'
_diffrn_radiation_monochromator graphite
_diffrn_radiation_source 'fine-focus sealed tube'
_diffrn_radiation_type MoK\a
_diffrn_radiation_wavelength 0.71073
_diffrn_reflns_av_R_equivalents 0.0640
_diffrn_reflns_av_sigmaI/netI 0.0347
_diffrn_reflns_limit_h_max 12
_diffrn_reflns_limit_h_min -11
_diffrn_reflns_limit_k_max 34
_diffrn_reflns_limit_k_min -32
_diffrn_reflns_limit_l_max 12
_diffrn_reflns_limit_l_min -13
_diffrn_reflns_number 7252
_diffrn_reflns_theta_full 24.11
_diffrn_reflns_theta_max 27.97
_diffrn_reflns_theta_min 1.36
_exptl_absorpt_coefficient_mu 10.779
_exptl_absorpt_correction_type multi-scan
_exptl_absorpt_process_details Scalepack
_exptl_crystal_colour red
_exptl_crystal_density_diffrn 2.351
_exptl_crystal_density_method 'not measured'
_exptl_crystal_description prism
_exptl_crystal_F_000 2040
_exptl_crystal_size_max 0.5
_exptl_crystal_size_mid 0.1
_exptl_crystal_size_min 0.07
_refine_diff_density_max 2.240
_refine_diff_density_min -1.855
_refine_diff_density_rms 0.186
_refine_ls_extinction_method none
_refine_ls_goodness_of_fit_ref 1.052
_refine_ls_hydrogen_treatment mixed
_refine_ls_matrix_type full
_refine_ls_number_parameters 349
_refine_ls_number_reflns 4849
_refine_ls_number_restraints 90
_refine_ls_restrained_S_all 1.045
_refine_ls_R_factor_all 0.0606
_refine_ls_R_factor_gt 0.0485
_refine_ls_shift/su_max 0.001
_refine_ls_shift/su_mean 0.000
_refine_ls_structure_factor_coef Fsqd
_refine_ls_weighting_details 'calc w=1/[\s^2^(Fo^2^)+(0.0721P)^2^+14.1855P] where P=(Fo^2^+2Fc^2^)/3'
_refine_ls_weighting_scheme calc
_refine_ls_wR_factor_gt 0.1175
_refine_ls_wR_factor_ref 0.1256
_reflns_number_gt 4071
_reflns_number_total 4849
_reflns_threshold_expression >2sigma(I)
_cod_data_source_file ic0499446si20040114_095016_2.cif
_cod_data_source_block complex5
_cod_depositor_comments
;
The following automatic conversions were performed:
'_symmetry_cell_setting' value 'Monoclinic' changed to 'monoclinic'
according to '/home/saulius/struct/CIF-dictionaries/cif_core.dic'
dictionary named 'cif_core.dic' version 2.4.1 from
2010-06-29.

'_exptl_absorpt_correction_type' value 'multiscan' changed to
'multi-scan' according to
'/home/saulius/struct/CIF-dictionaries/cif_core.dic' dictionary named
'cif_core.dic' version 2.4.1 from 2010-06-29.

Automatic conversion script
Id: cif_fix_enum 1527 2010-12-29 10:47:43Z saulius 
;
_cod_database_code 4311135

loop_
_symmetry_equiv_pos_as_xyz
'x, y, z'
'-x, y+1/2, -z+1/2'
'-x, -y, -z'
'x, -y-1/2, z-1/2'

loop_
_atom_site_label
_atom_site_type_symbol
_atom_site_fract_x
_atom_site_fract_y
_atom_site_fract_z
_atom_site_U_iso_or_equiv
_atom_site_adp_type
_atom_site_occupancy
_atom_site_symmetry_multiplicity
_atom_site_calc_flag
_atom_site_refinement_flags
_atom_site_disorder_assembly
_atom_site_disorder_group
Au Au 0.81665(4) 0.243172(13) 0.62919(3) 0.04785(15) Uani 1 1 d . . .
Tl Tl 0.83415(5) 0.229166(14) 0.38253(4) 0.05867(17) Uani 1 1 d . . .
C1 C 0.8405(8) 0.3101(3) 0.5948(7) 0.047(2) Uani 1 1 d DU . .
C2 C 0.7269(9) 0.3363(3) 0.5090(8) 0.051(2) Uani 1 1 d DU . .
C3 C 0.7370(11) 0.3826(3) 0.4985(9) 0.061(3) Uani 1 1 d DU . .
C4 C 0.8654(10) 0.4043(4) 0.5779(10) 0.064(3) Uani 1 1 d DU . .
C5 C 0.9842(11) 0.3797(3) 0.6616(10) 0.059(2) Uani 1 1 d DU . .
C6 C 0.9705(10) 0.3336(3) 0.6680(9) 0.053(2) Uani 1 1 d DU . .
Cl2 Cl 0.5655(3) 0.30921(10) 0.4051(3) 0.0753(8) Uani 1 1 d D . .
Cl3 Cl 0.5899(4) 0.41239(11) 0.3890(3) 0.0888(10) Uani 1 1 d D . .
Cl4 Cl 0.8771(4) 0.46157(10) 0.5725(4) 0.0971(11) Uani 1 1 d D . .
Cl5 Cl 1.1465(4) 0.40614(12) 0.7578(4) 0.0922(10) Uani 1 1 d D . .
Cl6 Cl 1.1242(3) 0.30307(11) 0.7705(3) 0.0737(8) Uani 1 1 d D . .
C11 C 0.7988(8) 0.1765(3) 0.6674(7) 0.049(2) Uani 1 1 d DU . .
C12 C 0.9174(10) 0.1524(3) 0.7544(8) 0.053(2) Uani 1 1 d DU . .
C13 C 0.9179(11) 0.1069(3) 0.7690(9) 0.061(3) Uani 1 1 d DU . .
C14 C 0.7943(10) 0.0824(3) 0.6908(9) 0.063(3) Uani 1 1 d DU . .
C15 C 0.6703(11) 0.1045(3) 0.6048(9) 0.061(3) Uani 1 1 d DU . .
C16 C 0.6752(10) 0.1504(3) 0.5948(9) 0.055(2) Uani 1 1 d DU . .
Cl12 Cl 1.0744(3) 0.18203(10) 0.8564(3) 0.0751(8) Uani 1 1 d D . .
Cl13 Cl 1.0706(4) 0.07936(11) 0.8796(3) 0.0899(10) Uani 1 1 d D . .
Cl14 Cl 0.7949(4) 0.02465(10) 0.7029(4) 0.0987(11) Uani 1 1 d D . .
Cl15 Cl 0.5142(4) 0.07383(13) 0.5135(4) 0.0977(11) Uani 1 1 d D . .
Cl16 Cl 0.5156(3) 0.17762(12) 0.4892(3) 0.0782(9) Uani 1 1 d D . .
O21 O 0.9937(8) 0.1546(3) 0.4814(9) 0.083(2) Uani 1 1 d U . .
O22 O 0.9881(11) 0.0707(4) 0.4969(12) 0.108(3) Uani 1 1 d U . .
H22 H 0.9499 0.0956 0.4821 0.161 Uiso 1 1 calc R . .
C23 C 1.1261(13) 0.1540(4) 0.5646(12) 0.069(3) Uani 1 1 d U . .
C24 C 1.1263(16) 0.0740(5) 0.5818(14) 0.084(3) Uani 1 1 d U . .
C25 C 1.2109(15) 0.1968(5) 0.6065(13) 0.088(4) Uani 1 1 d U . .
H25A H 1.1641 0.2196 0.5442 0.132 Uiso 1 1 calc R . .
H25B H 1.3114 0.1924 0.6161 0.132 Uiso 1 1 calc R . .
H25C H 1.2116 0.2058 0.6861 0.132 Uiso 1 1 calc R . .
C26 C 1.1986(19) 0.0296(6) 0.6313(17) 0.125(6) Uani 1 1 d U . .
H26A H 1.1409 0.0135 0.6670 0.187 Uiso 1 1 calc R . .
H26B H 1.2975 0.0343 0.6954 0.187 Uiso 1 1 calc R . .
H26C H 1.2036 0.0124 0.5631 0.187 Uiso 1 1 calc R . .
C27 C 1.1964(14) 0.1133(5) 0.6157(12) 0.083(4) Uani 1 1 d U . .
H27 H 1.2951 0.1136 0.6752 0.099 Uiso 1 1 calc R . .
O31 O 0.6573(8) 0.1617(3) 0.2716(8) 0.078(2) Uani 1 1 d U . .
O32 O 0.6583(10) 0.0777(3) 0.2599(12) 0.102(3) Uani 1 1 d U . .
H32 H 0.6916 0.1024 0.2886 0.153 Uiso 1 1 calc R . .
C33 C 0.5216(13) 0.1612(4) 0.1933(11) 0.066(3) Uani 1 1 d U . .
C34 C 0.5175(15) 0.0816(5) 0.1806(14) 0.084(4) Uani 1 1 d U . .
C35 C 0.4397(14) 0.2060(4) 0.1569(14) 0.082(3) Uani 1 1 d U . .
H35A H 0.4460 0.2211 0.2319 0.124 Uiso 1 1 calc R . .
H35B H 0.3369 0.2008 0.1017 0.124 Uiso 1 1 calc R . .
H35C H 0.4846 0.2242 0.1141 0.124 Uiso 1 1 calc R . .
C36 C 0.4439(19) 0.0374(6) 0.135(2) 0.133(7) Uani 1 1 d U . .
H36A H 0.4944 0.0218 0.0918 0.200 Uiso 1 1 calc R . .
H36B H 0.3416 0.0421 0.0774 0.200 Uiso 1 1 calc R . .
H36C H 0.4483 0.0199 0.2056 0.200 Uiso 1 1 calc R . .
C37 C 0.4492(13) 0.1211(4) 0.1476(13) 0.080(3) Uani 1 1 d U . .
H37 H 0.3490 0.1217 0.0917 0.096 Uiso 1 1 calc R . .

loop_
_atom_site_aniso_label
_atom_site_aniso_U_11
_atom_site_aniso_U_22
_atom_site_aniso_U_33
_atom_site_aniso_U_23
_atom_site_aniso_U_13
_atom_site_aniso_U_12
Au 0.0608(3) 0.0388(2) 0.0440(2) 0.00171(15) 0.02183(18) 0.00563(16)
Tl 0.0861(3) 0.0458(3) 0.0491(3) -0.00102(16) 0.0331(2) -0.00069(18)
C1 0.060(5) 0.034(5) 0.048(5) -0.011(4) 0.023(4) 0.003(4)
C2 0.054(5) 0.043(5) 0.052(5) -0.011(4) 0.018(4) 0.000(4)
C3 0.076(6) 0.043(5) 0.059(6) 0.005(5) 0.023(5) 0.006(5)
C4 0.081(7) 0.040(5) 0.073(7) -0.003(5) 0.034(5) -0.002(4)
C5 0.061(6) 0.052(5) 0.065(6) -0.009(5) 0.029(5) -0.010(4)
C6 0.054(5) 0.051(5) 0.054(6) -0.009(4) 0.022(4) -0.004(4)
Cl2 0.0695(17) 0.0591(17) 0.0731(18) 0.0002(14) 0.0055(14) 0.0006(13)
Cl3 0.100(2) 0.0554(18) 0.093(2) 0.0221(16) 0.0224(18) 0.0191(16)
Cl4 0.124(3) 0.0371(16) 0.126(3) 0.0013(17) 0.047(2) -0.0054(16)
Cl5 0.084(2) 0.071(2) 0.108(3) -0.0160(19) 0.0266(19) -0.0266(17)
Cl6 0.0578(16) 0.0694(19) 0.0819(19) 0.0040(15) 0.0171(14) 0.0050(13)
C11 0.062(6) 0.043(5) 0.050(5) 0.013(4) 0.030(4) 0.001(4)
C12 0.062(6) 0.044(5) 0.051(5) 0.000(4) 0.021(4) 0.007(4)
C13 0.073(6) 0.043(5) 0.065(7) 0.012(5) 0.026(5) 0.007(4)
C14 0.085(7) 0.037(5) 0.071(7) 0.009(5) 0.035(5) 0.001(4)
C15 0.067(6) 0.055(5) 0.061(6) -0.002(5) 0.027(5) -0.010(4)
C16 0.057(5) 0.049(5) 0.057(6) 0.005(4) 0.023(4) 0.007(4)
Cl12 0.0694(17) 0.0576(17) 0.0749(18) 0.0071(14) 0.0068(14) 0.0000(13)
Cl13 0.092(2) 0.0573(18) 0.099(2) 0.0243(17) 0.0182(19) 0.0188(16)
Cl14 0.122(3) 0.0404(16) 0.128(3) 0.0089(17) 0.046(2) -0.0054(16)
Cl15 0.083(2) 0.078(2) 0.113(3) -0.010(2) 0.0225(19) -0.0252(18)
Cl16 0.0593(16) 0.082(2) 0.0782(19) 0.0095(16) 0.0139(14) 0.0091(14)
O21 0.055(4) 0.080(6) 0.101(6) 0.006(5) 0.021(4) -0.002(4)
O22 0.088(6) 0.075(6) 0.141(9) 0.001(6) 0.030(6) -0.008(5)
C23 0.062(6) 0.067(6) 0.078(8) 0.000(6) 0.029(5) 0.003(5)
C24 0.094(8) 0.066(6) 0.089(9) 0.005(7) 0.035(6) 0.013(6)
C25 0.090(8) 0.077(7) 0.082(9) -0.019(7) 0.020(7) -0.010(6)
C26 0.136(13) 0.068(8) 0.156(16) 0.006(9) 0.046(11) 0.041(9)
C27 0.073(7) 0.077(6) 0.085(9) -0.001(6) 0.019(6) 0.008(5)
O31 0.059(4) 0.071(5) 0.101(6) -0.010(5) 0.031(4) -0.008(4)
O32 0.084(5) 0.074(6) 0.135(9) 0.006(6) 0.031(5) 0.012(5)
C33 0.067(6) 0.069(6) 0.069(7) -0.003(6) 0.033(5) -0.003(5)
C34 0.083(7) 0.067(6) 0.101(10) -0.004(7) 0.037(7) -0.010(6)
C35 0.075(7) 0.070(7) 0.101(9) 0.004(7) 0.035(7) 0.002(6)
C36 0.121(12) 0.065(7) 0.188(19) -0.006(11) 0.039(12) -0.014(8)
C37 0.061(6) 0.068(5) 0.096(9) -0.002(6) 0.020(6) -0.007(4)

loop_
_atom_type_symbol
_atom_type_description
_atom_type_scat_dispersion_real
_atom_type_scat_dispersion_imag
_atom_type_scat_source
C C 0.0033 0.0016 'International Tables Vol C Tables 4.2.6.8 and 6.1.1.4'
H H 0.0000 0.0000 'International Tables Vol C Tables 4.2.6.8 and 6.1.1.4'
O O 0.0106 0.0060 'International Tables Vol C Tables 4.2.6.8 and 6.1.1.4'
Au Au -2.0133 8.8022 'International Tables Vol C Tables 4.2.6.8 and 6.1.1.4'
Tl Tl -2.8358 9.6688 'International Tables Vol C Tables 4.2.6.8 and 6.1.1.4'
Cl Cl 0.1484 0.1585 'International Tables Vol C Tables 4.2.6.8 and 6.1.1.4'

loop_
_geom_angle_atom_site_label_1
_geom_angle_atom_site_label_2
_geom_angle_atom_site_label_3
_geom_angle
_geom_angle_site_symmetry_1
_geom_angle_site_symmetry_3
_geom_angle_publ_flag
C11 Au C1 178.4(3) . . ?
C11 Au Tl 96.7(2) . . ?
C1 Au Tl 83.8(2) . . ?
C11 Au Tl 91.7(2) . 4_566 ?
C1 Au Tl 87.6(2) . 4_566 ?
Tl Au Tl 170.018(18) . 4_566 ?
C11 Au Cl6 123.9(2) . . ?
C1 Au Cl6 54.5(2) . . ?
Tl Au Cl6 98.32(6) . . ?
Tl Au Cl6 72.40(6) 4_566 . ?
C11 Au Cl12 53.7(2) . . ?
C1 Au Cl12 124.7(2) . . ?
Tl Au Cl12 110.71(6) . . ?
Tl Au Cl12 70.19(6) 4_566 . ?
Cl6 Au Cl12 70.41(7) . . ?
C11 Au Cl16 53.4(2) . . ?
C1 Au Cl16 128.2(2) . . ?
Tl Au Cl16 81.13(6) . . ?
Tl Au Cl16 108.33(6) 4_566 . ?
Cl6 Au Cl16 177.04(7) . . ?
Cl12 Au Cl16 107.02(7) . . ?
C11 Au Cl2 128.8(2) . . ?
C1 Au Cl2 52.7(2) . . ?
Tl Au Cl2 70.03(6) . . ?
Tl Au Cl2 108.62(6) 4_566 . ?
Cl6 Au Cl2 107.06(7) . . ?
Cl12 Au Cl2 177.39(7) . . ?
Cl16 Au Cl2 75.53(7) . . ?
O31 Tl O21 74.1(3) . . ?
O31 Tl Au 106.72(19) . . ?
O21 Tl Au 87.9(2) . . ?
O31 Tl Au 88.6(2) . 4_565 ?
O21 Tl Au 115.6(2) . 4_565 ?
Au Tl Au 155.097(16) . 4_565 ?
O31 Tl Cl12 147.0(2) . 4_565 ?
O21 Tl Cl12 110.55(18) . 4_565 ?
Au Tl Cl12 106.14(5) . 4_565 ?
Au Tl Cl12 59.44(5) 4_565 4_565 ?
O31 Tl Cl2 100.55(18) . . ?
O21 Tl Cl2 145.3(2) . . ?
Au Tl Cl2 60.28(5) . . ?
Au Tl Cl2 98.22(5) 4_565 . ?
Cl12 Tl Cl2 92.65(7) 4_565 . ?
O31 Tl Cl6 94.62(18) . 4_565 ?
O21 Tl Cl6 62.5(2) . 4_565 ?
Au Tl Cl6 137.21(5) . 4_565 ?
Au Tl Cl6 57.77(5) 4_565 4_565 ?
Cl12 Tl Cl6 62.59(7) 4_565 4_565 ?
Cl2 Tl Cl6 151.36(7) . 4_565 ?
C2 C1 C6 114.4(9) . . ?
C2 C1 Au 124.1(6) . . ?
C6 C1 Au 121.2(6) . . ?
C1 C2 C3 123.8(8) . . ?
C1 C2 Cl2 117.7(7) . . ?
C3 C2 Cl2 118.5(7) . . ?
C4 C3 C2 119.1(9) . . ?
C4 C3 Cl3 120.4(8) . . ?
C2 C3 Cl3 120.5(8) . . ?
C3 C4 C5 119.7(10) . . ?
C3 C4 Cl4 120.0(7) . . ?
C5 C4 Cl4 120.3(7) . . ?
C4 C5 C6 119.4(8) . . ?
C4 C5 Cl5 120.2(8) . . ?
C6 C5 Cl5 120.4(8) . . ?
C5 C6 C1 123.5(8) . . ?
C5 C6 Cl6 118.6(7) . . ?
C1 C6 Cl6 117.9(7) . . ?
C2 Cl2 Au 64.7(3) . . ?
C2 Cl2 Tl 82.7(3) . . ?
Au Cl2 Tl 49.69(4) . . ?
C6 Cl6 Au 65.6(3) . . ?
C12 C11 C16 114.2(9) . . ?
C12 C11 Au 122.3(6) . . ?
C16 C11 Au 122.8(6) . . ?
C13 C12 C11 124.2(9) . . ?
C13 C12 Cl12 117.5(7) . . ?
C11 C12 Cl12 118.2(7) . . ?
C12 C13 C14 119.1(9) . . ?
C12 C13 Cl13 121.4(8) . . ?
C14 C13 Cl13 119.5(7) . . ?
C15 C14 C13 119.5(10) . . ?
C15 C14 Cl14 120.4(7) . . ?
C13 C14 Cl14 120.0(7) . . ?
C16 C15 C14 119.0(9) . . ?
C16 C15 Cl15 122.0(8) . . ?
C14 C15 Cl15 119.1(8) . . ?
C15 C16 C11 123.9(8) . . ?
C15 C16 Cl16 118.1(7) . . ?
C11 C16 Cl16 118.0(7) . . ?
C12 Cl12 Au 64.7(3) . . ?
C16 Cl16 Au 64.8(3) . . ?
C23 O21 Tl 125.0(8) . . ?
O21 C23 C27 120.5(12) . . ?
O21 C23 C25 119.9(12) . . ?
C27 C23 C25 119.5(11) . . ?
O22 C24 C27 122.4(13) . . ?
O22 C24 C26 113.6(14) . . ?
C27 C24 C26 123.9(14) . . ?
C24 C27 C23 122.2(12) . . ?
C33 O31 Tl 130.4(8) . . ?
O31 C33 C37 120.5(12) . . ?
O31 C33 C35 118.0(11) . . ?
C37 C33 C35 121.5(11) . . ?
O32 C34 C37 122.7(12) . . ?
O32 C34 C36 112.8(13) . . ?
C37 C34 C36 124.5(13) . . ?
C34 C37 C33 122.5(12) . . ?

loop_
_geom_bond_atom_site_label_1
_geom_bond_atom_site_label_2
_geom_bond_distance
_geom_bond_site_symmetry_2
_geom_bond_publ_flag
Au C11 2.063(10) . ?
Au C1 2.069(9) . ?
Au Tl 2.9684(5) . ?
Au Tl 2.9894(5) 4_566 ?
Au Cl6 3.310(3) . ?
Au Cl12 3.343(3) . ?
Au Cl16 3.358(3) . ?
Au Cl2 3.381(3) . ?
Tl O31 2.626(8) . ?
Tl O21 2.692(9) . ?
Tl Au 2.9894(5) 4_565 ?
Tl Cl12 3.652(3) 4_565 ?
Tl Cl2 3.658(3) . ?
Tl Cl6 3.729(3) 4_565 ?
C1 C2 1.391(11) . ?
C1 C6 1.398(11) . ?
C2 C3 1.393(12) . ?
C2 Cl2 1.746(9) . ?
C3 C4 1.379(12) . ?
C3 Cl3 1.726(9) . ?
C4 C5 1.381(12) . ?
C4 Cl4 1.717(11) . ?
C5 C6 1.387(12) . ?
C5 Cl5 1.716(9) . ?
C6 Cl6 1.746(9) . ?
C11 C12 1.387(11) . ?
C11 C16 1.396(11) . ?
C12 C13 1.371(12) . ?
C12 Cl12 1.748(9) . ?
C13 C14 1.387(12) . ?
C13 Cl13 1.727(9) . ?
C14 C15 1.383(12) . ?
C14 Cl14 1.728(11) . ?
C15 C16 1.377(13) . ?
C15 Cl15 1.725(9) . ?
C16 Cl16 1.743(9) . ?
O21 C23 1.261(13) . ?
O22 C24 1.312(15) . ?
C23 C27 1.404(19) . ?
C23 C25 1.492(18) . ?
C24 C27 1.34(2) . ?
C24 C26 1.50(2) . ?
O31 C33 1.267(13) . ?
O32 C34 1.313(15) . ?
C33 C37 1.382(17) . ?
C33 C35 1.529(17) . ?
C34 C37 1.333(19) . ?
C34 C36 1.49(2) . ?

loop_
_geom_hbond_atom_site_label_D
_geom_hbond_atom_site_label_H
_geom_hbond_atom_site_label_A
_geom_hbond_distance_DH
_geom_hbond_distance_HA
_geom_hbond_distance_DA
_geom_hbond_angle_DHA
_geom_hbond_site_symmetry_A
O22 H22 O21 0.82 1.81 2.515(14) 142.5 .
O32 H32 O31 0.82 1.80 2.510(13) 144.7 .
